data_7000671
loop_
_publ_author_name
'Jim\'enez-Tenorio, Manuel'
'Carmen Puerta, M.'
'Salcedo, Isabel'
'Valerga, Pedro'
'de los R\'ios, Isaac'
'Mereiter, Kurt'

_publ_section_title
;
 Oligomerization of styrenes mediated by cationic allyl nickel
 complexes containing triphenylstibine or triphenylarsine
;
_journal_issue 10
_journal_name_full 'Dalton Transactions'
_journal_page_first 1842
_journal_page_last 1852
_journal_paper_doi 10.1039/b818784c
_journal_year 2009
_chemical_formula_moiety 'C39 H35 As2 Ni, C32 H12 B F24'
_chemical_formula_sum 'C71 H47 As2 B F24 Ni'
_chemical_formula_weight 1575.45
_chemical_name_common
;
trihapto-allyl-bis(triphenylarsine)-nickel (ii) tetrakis(3,5-
bis(trifluoromethyl)phenyl)borate
;
_chemical_name_systematic
;
trihapto-allyl-bis(triphenylarsine)-nickel (II)
tetrakis{3,5-bis(trifluoromethyl)phenyl}borate
;
_space_group_IT_number 2
_symmetry_cell_setting triclinic
_symmetry_Int_Tables_number 2
_symmetry_space_group_name_Hall '-P 1'
_symmetry_space_group_name_H-M 'P -1'
_atom_sites_solution_hydrogens geom
_atom_sites_solution_primary direct
_atom_sites_solution_secondary difmap
_audit_creation_method SHELXL-97
_cell_angle_alpha 74.84(3)
_cell_angle_beta 81.73(3)
_cell_angle_gamma 88.15(3)
_cell_formula_units_Z 2
_cell_length_a 13.038(3)
_cell_length_b 14.663(3)
_cell_length_c 17.637(4)
_cell_measurement_reflns_used 6392
_cell_measurement_temperature 100(2)
_cell_measurement_theta_max 24.925
_cell_measurement_theta_min 2.373
_cell_volume 3220.5(13)
_computing_cell_refinement 'Bruker SAINT +'
_computing_data_collection 'Bruker SMART'
_computing_data_reduction 'Bruker SAINT +, SADABS, XPREP'
_computing_molecular_graphics 'ORTEP-3 vers. 1.08 (L.J. Faruggia, 1997)'
_computing_publication_material 'SHELXL-97 (Sheldrick, 1997)'
_computing_structure_refinement 'SHELXL-97 (Sheldrick, 1997)'
_computing_structure_solution 'SHELXS-97 (Sheldrick, 1990)'
_diffrn_ambient_temperature 100(2)
_diffrn_measured_fraction_theta_full 0.981
_diffrn_measured_fraction_theta_max 0.981
_diffrn_measurement_device_type 'Bruker SMART APEX CCD area detector'
_diffrn_measurement_method '1700 omega scan frames, 0.3 deg, 10 sec'
_diffrn_radiation_monochromator graphite
_diffrn_radiation_probe x-ray
_diffrn_radiation_type MoK\a
_diffrn_radiation_wavelength 0.71073
_diffrn_reflns_av_R_equivalents 0.0339
_diffrn_reflns_av_sigmaI/netI 0.0534
_diffrn_reflns_limit_h_max 15
_diffrn_reflns_limit_h_min -15
_diffrn_reflns_limit_k_max 14
_diffrn_reflns_limit_k_min -17
_diffrn_reflns_limit_l_max 20
_diffrn_reflns_limit_l_min -20
_diffrn_reflns_number 22658
_diffrn_reflns_theta_full 25.03
_diffrn_reflns_theta_max 25.03
_diffrn_reflns_theta_min 1.21
_diffrn_source 'fine-focus sealed tube'
_diffrn_source_type 'Bruker SMART APEX'
_diffrn_standards_decay_% 0.0002
_diffrn_standards_number 0
_exptl_absorpt_coefficient_mu 1.434
_exptl_absorpt_correction_T_max 1.000
_exptl_absorpt_correction_T_min 0.736
_exptl_absorpt_correction_type multi-scan
_exptl_absorpt_process_details 'semi-empirical from equiv.(prg.SADABS)'
_exptl_crystal_colour yellow
_exptl_crystal_density_diffrn 1.625
_exptl_crystal_density_method 'not measured'
_exptl_crystal_description prism
_exptl_crystal_F_000 1576
_exptl_crystal_size_max 0.55
_exptl_crystal_size_mid 0.12
_exptl_crystal_size_min 0.11
_refine_diff_density_max 0.675
_refine_diff_density_min -0.442
_refine_diff_density_rms 0.083
_refine_ls_extinction_method none
_refine_ls_goodness_of_fit_ref 1.065
_refine_ls_hydrogen_treatment constr
_refine_ls_matrix_type full
_refine_ls_number_parameters 923
_refine_ls_number_reflns 11163
_refine_ls_number_restraints 0
_refine_ls_restrained_S_all 1.065
_refine_ls_R_factor_all 0.0591
_refine_ls_R_factor_gt 0.0527
_refine_ls_shift/su_max 0.001
_refine_ls_shift/su_mean 0.000
_refine_ls_structure_factor_coef Fsqd
_refine_ls_weighting_details 'calc w=1/[\s^2^(Fo^2^)+(0.0341P)^2^+8.0251P] where P=(Fo^2^+2Fc^2^)/3'
_refine_ls_weighting_scheme calc
_refine_ls_wR_factor_gt 0.1072
_refine_ls_wR_factor_ref 0.1135
_reflns_number_gt 10142
_reflns_number_total 11163
_reflns_threshold_expression >2sigma(I)
_cod_data_source_file b818784c.txt
_cod_data_source_block pv0626
_cod_original_cell_volume 3220.4(11)
_cod_database_code 7000671

loop_
_symmetry_equiv_pos_as_xyz
'x, y, z'
'-x, -y, -z'

loop_
_atom_site_label
_atom_site_type_symbol
_atom_site_fract_x
_atom_site_fract_y
_atom_site_fract_z
_atom_site_U_iso_or_equiv
_atom_site_adp_type
_atom_site_occupancy
_atom_site_symmetry_multiplicity
_atom_site_calc_flag
_atom_site_refinement_flags
_atom_site_disorder_assembly
_atom_site_disorder_group
Ni1 Ni 0.76009(4) 0.17281(4) 0.22097(3) 0.01849(13) Uani 1 1 d . . .
As1 As 0.85967(3) 0.12749(3) 0.11884(2) 0.01765(11) Uani 1 1 d . B .
As2 As 0.85127(3) 0.11312(3) 0.32648(2) 0.02042(11) Uani 1 1 d . B .
C1 C 0.6465(3) 0.2259(3) 0.1553(3) 0.0280(10) Uani 1 1 d . B .
H1A H 0.6681 0.2688 0.1022 0.034 Uiso 1 1 calc R A 1
H1B H 0.5890 0.1826 0.1571 0.034 Uiso 1 1 calc R A 1
C2A C 0.6454(5) 0.2633(6) 0.2200(4) 0.032(2) Uani 0.663(14) 1 d P B 1
H2A H 0.6654 0.3314 0.2078 0.039 Uiso 0.663(14) 1 calc PR B 1
C2B C 0.6050(9) 0.2013(10) 0.2325(7) 0.017(4) Uiso 0.337(14) 1 d P B 2
H2B H 0.5614 0.1427 0.2465 0.021 Uiso 0.337(14) 1 calc PR B 2
C3 C 0.6435(4) 0.2144(4) 0.2937(3) 0.0447(14) Uani 1 1 d . B .
H3A H 0.5849 0.1697 0.3163 0.054 Uiso 1 1 calc R C 1
H3B H 0.6636 0.2481 0.3312 0.054 Uiso 1 1 calc R C 1
C4 C 0.8125(3) 0.1493(3) 0.0155(2) 0.0183(8) Uani 1 1 d . . .
C5 C 0.7885(3) 0.0758(3) -0.0150(2) 0.0196(9) Uani 1 1 d . B .
H5 H 0.7945 0.0121 0.0145 0.024 Uiso 1 1 calc R . .
C6 C 0.7554(3) 0.0959(3) -0.0896(2) 0.0246(9) Uani 1 1 d . . .
H6 H 0.7394 0.0459 -0.1111 0.030 Uiso 1 1 calc R B .
C7 C 0.7459(3) 0.1887(3) -0.1319(2) 0.0273(10) Uani 1 1 d . B .
H7 H 0.7225 0.2023 -0.1823 0.033 Uiso 1 1 calc R . .
C8 C 0.7702(3) 0.2617(3) -0.1016(2) 0.0274(10) Uani 1 1 d . . .
H8 H 0.7643 0.3253 -0.1313 0.033 Uiso 1 1 calc R B .
C9 C 0.8033(3) 0.2422(3) -0.0278(2) 0.0246(9) Uani 1 1 d . B .
H9 H 0.8196 0.2925 -0.0068 0.030 Uiso 1 1 calc R . .
C10 C 0.9954(3) 0.1847(3) 0.0872(2) 0.0210(9) Uani 1 1 d . . .
C11 C 1.0645(3) 0.1618(3) 0.0267(2) 0.0253(9) Uani 1 1 d . B .
H11 H 1.0453 0.1165 0.0013 0.030 Uiso 1 1 calc R . .
C12 C 1.1609(3) 0.2052(3) 0.0036(3) 0.0317(11) Uani 1 1 d . . .
H12 H 1.2082 0.1894 -0.0372 0.038 Uiso 1 1 calc R B .
C13 C 1.1879(3) 0.2719(3) 0.0403(3) 0.0346(11) Uani 1 1 d . B .
H13 H 1.2545 0.3008 0.0253 0.042 Uiso 1 1 calc R . .
C14 C 1.1191(4) 0.2965(3) 0.0984(3) 0.0346(11) Uani 1 1 d . . .
H14 H 1.1372 0.3440 0.1219 0.042 Uiso 1 1 calc R B .
C15 C 1.0228(3) 0.2518(3) 0.1226(2) 0.0252(9) Uani 1 1 d . B .
H15 H 0.9760 0.2677 0.1636 0.030 Uiso 1 1 calc R . .
C16 C 0.8758(3) -0.0085(3) 0.1496(2) 0.0198(9) Uani 1 1 d . . .
C17 C 0.9701(3) -0.0538(3) 0.1484(2) 0.0222(9) Uani 1 1 d . B .
H17 H 1.0327 -0.0185 0.1300 0.027 Uiso 1 1 calc R . .
C18 C 0.9724(3) -0.1520(3) 0.1746(2) 0.0269(10) Uani 1 1 d . . .
H18 H 1.0372 -0.1836 0.1743 0.032 Uiso 1 1 calc R B .
C19 C 0.8820(4) -0.2042(3) 0.2010(3) 0.0313(10) Uani 1 1 d . B .
H19 H 0.8844 -0.2712 0.2185 0.038 Uiso 1 1 calc R . .
C20 C 0.7881(4) -0.1578(3) 0.2016(3) 0.0368(12) Uani 1 1 d . . .
H20 H 0.7254 -0.1930 0.2195 0.044 Uiso 1 1 calc R B .
C21 C 0.7849(3) -0.0611(3) 0.1765(3) 0.0312(10) Uani 1 1 d . B .
H21 H 0.7200 -0.0298 0.1776 0.037 Uiso 1 1 calc R . .
C22 C 0.9680(3) 0.0277(3) 0.3196(2) 0.0238(9) Uani 1 1 d . . .
C23 C 0.9558(4) -0.0697(3) 0.3519(3) 0.0304(10) Uani 1 1 d . B .
H23 H 0.8898 -0.0953 0.3773 0.036 Uiso 1 1 calc R . .
C24 C 1.0397(4) -0.1283(3) 0.3469(3) 0.0357(11) Uani 1 1 d . . .
H24 H 1.0315 -0.1946 0.3689 0.043 Uiso 1 1 calc R B .
C25 C 1.1355(4) -0.0916(4) 0.3102(3) 0.0360(12) Uani 1 1 d . B .
H25 H 1.1930 -0.1325 0.3070 0.043 Uiso 1 1 calc R . .
C26 C 1.1481(4) 0.0048(4) 0.2779(3) 0.0345(11) Uani 1 1 d . . .
H26 H 1.2142 0.0299 0.2527 0.041 Uiso 1 1 calc R B .
C27 C 1.0648(3) 0.0644(3) 0.2822(2) 0.0274(10) Uani 1 1 d . B .
H27 H 1.0734 0.1305 0.2596 0.033 Uiso 1 1 calc R . .
C28 C 0.7587(3) 0.0381(3) 0.4155(2) 0.0255(9) Uani 1 1 d . . .
C29 C 0.7616(4) 0.0410(4) 0.4932(3) 0.0353(11) Uani 1 1 d . B .
H29 H 0.8102 0.0805 0.5048 0.042 Uiso 1 1 calc R . .
C30 C 0.6930(4) -0.0145(4) 0.5537(3) 0.0446(13) Uani 1 1 d . . .
H30 H 0.6940 -0.0123 0.6069 0.054 Uiso 1 1 calc R B .
C31 C 0.6231(4) -0.0728(4) 0.5371(3) 0.0430(13) Uani 1 1 d . B .
H31 H 0.5766 -0.1109 0.5790 0.052 Uiso 1 1 calc R . .
C32 C 0.6207(4) -0.0759(4) 0.4607(3) 0.0451(13) Uani 1 1 d . . .
H32 H 0.5726 -0.1163 0.4496 0.054 Uiso 1 1 calc R B .
C33 C 0.6880(4) -0.0206(4) 0.3996(3) 0.0368(12) Uani 1 1 d . B .
H33 H 0.6859 -0.0227 0.3465 0.044 Uiso 1 1 calc R . .
C34 C 0.9094(3) 0.2076(3) 0.3685(2) 0.0244(9) Uani 1 1 d . . .
C35 C 0.9867(4) 0.1833(3) 0.4167(2) 0.0305(10) Uani 1 1 d . B .
H35 H 1.0136 0.1210 0.4281 0.037 Uiso 1 1 calc R . .
C36 C 1.0240(4) 0.2508(4) 0.4480(3) 0.0396(12) Uani 1 1 d . . .
H36 H 1.0779 0.2350 0.4801 0.048 Uiso 1 1 calc R B .
C37 C 0.9835(4) 0.3412(4) 0.4330(3) 0.0417(13) Uani 1 1 d . B .
H37 H 1.0082 0.3866 0.4560 0.050 Uiso 1 1 calc R . .
C38 C 0.9078(4) 0.3652(4) 0.3851(3) 0.0431(13) Uani 1 1 d . . .
H38 H 0.8809 0.4275 0.3739 0.052 Uiso 1 1 calc R B .
C39 C 0.8702(4) 0.2979(3) 0.3526(3) 0.0346(11) Uani 1 1 d . B .
H39 H 0.8176 0.3145 0.3194 0.042 Uiso 1 1 calc R . .
F1 F 0.3597(3) 0.73564(19) 0.52728(16) 0.0483(8) Uani 1 1 d . . .
F2 F 0.3654(3) 0.6826(2) 0.42542(15) 0.0530(9) Uani 1 1 d . . .
F3 F 0.5026(2) 0.6914(2) 0.4746(2) 0.0544(9) Uani 1 1 d . . .
F4 F 0.2441(3) 0.3574(2) 0.48265(16) 0.0538(9) Uani 1 1 d . . .
F5 F 0.2442(3) 0.2644(2) 0.59783(18) 0.0564(9) Uani 1 1 d . . .
F6 F 0.1307(2) 0.3721(3) 0.5784(2) 0.0657(10) Uani 1 1 d . . .
F7 F 0.54691(19) 0.11091(18) 1.02948(14) 0.0315(6) Uani 1 1 d . . .
F8 F 0.4465(2) 0.22660(18) 1.04299(14) 0.0345(6) Uani 1 1 d . . .
F9 F 0.38253(19) 0.09463(19) 1.03934(15) 0.0365(6) Uani 1 1 d . . .
F10A F 0.6024(5) 0.0305(5) 0.7673(4) 0.097(3) Uani 0.738(8) 1 d P D 1
F11A F 0.5654(9) 0.1274(3) 0.6689(3) 0.139(5) Uani 0.738(8) 1 d P D 1
F12A F 0.4549(4) 0.0331(6) 0.7419(5) 0.112(4) Uani 0.738(8) 1 d P D 1
F10B F 0.5055(11) 0.0033(8) 0.7828(6) 0.037(4) Uiso 0.262(8) 1 d P D 2
F11B F 0.6179(8) 0.0955(8) 0.7134(7) 0.027(3) Uiso 0.262(8) 1 d P D 2
F12B F 0.4728(8) 0.1048(8) 0.6865(7) 0.025(3) Uiso 0.262(8) 1 d P D 2
F13 F 0.8684(2) 0.4526(2) 0.59737(15) 0.0453(7) Uani 1 1 d . . .
F14 F 0.8242(2) 0.3314(2) 0.6907(2) 0.0620(10) Uani 1 1 d . . .
F15 F 0.9246(2) 0.4349(3) 0.7065(2) 0.0626(10) Uani 1 1 d . . .
F16 F 0.6640(3) 0.7211(2) 0.81616(17) 0.0571(9) Uani 1 1 d . . .
F17 F 0.6231(3) 0.7740(2) 0.7020(2) 0.0667(11) Uani 1 1 d . . .
F18 F 0.7817(2) 0.7503(2) 0.7172(2) 0.0642(10) Uani 1 1 d . . .
F19 F 0.39310(19) 0.44873(17) 1.05559(14) 0.0280(6) Uani 1 1 d . . .
F20 F 0.25269(18) 0.52537(18) 1.07704(13) 0.0288(6) Uani 1 1 d . . .
F21 F 0.39143(18) 0.60010(17) 1.01231(13) 0.0267(5) Uani 1 1 d . . .
F22A F 0.0330(3) 0.5570(3) 0.8064(3) 0.0597(14) Uani 0.922(7) 1 d P E 1
F23A F 0.0461(2) 0.4102(3) 0.8323(3) 0.0678(16) Uani 0.922(7) 1 d P E 1
F24A F 0.0000(2) 0.4778(4) 0.9244(2) 0.079(2) Uani 0.922(7) 1 d P E 1
F22B F 0.017(2) 0.548(2) 0.867(2) 0.017(9) Uiso 0.078(7) 1 d P E 2
F23B F 0.051(2) 0.474(3) 0.7953(19) 0.026(9) Uiso 0.078(7) 1 d P E 2
F24B F 0.020(2) 0.409(2) 0.914(2) 0.024(9) Uiso 0.078(7) 1 d P E 2
C40 C 0.4056(3) 0.4575(3) 0.6718(2) 0.0171(8) Uani 1 1 d . . .
C41 C 0.4254(3) 0.5456(3) 0.6174(2) 0.0200(9) Uani 1 1 d . . .
H41 H 0.4693 0.5891 0.6290 0.024 Uiso 1 1 calc R . .
C42 C 0.3829(3) 0.5717(3) 0.5469(2) 0.0197(9) Uani 1 1 d . . .
C43 C 0.3209(3) 0.5094(3) 0.5267(2) 0.0233(9) Uani 1 1 d . . .
H43 H 0.2933 0.5266 0.4780 0.028 Uiso 1 1 calc R . .
C44 C 0.3001(3) 0.4216(3) 0.5791(2) 0.0239(9) Uani 1 1 d . . .
C45 C 0.3412(3) 0.3974(3) 0.6502(2) 0.0197(9) Uani 1 1 d . . .
H45 H 0.3245 0.3372 0.6857 0.024 Uiso 1 1 calc R . .
C46 C 0.4021(3) 0.6695(3) 0.4940(2) 0.0256(10) Uani 1 1 d . . .
C47 C 0.2316(4) 0.3539(3) 0.5592(3) 0.0336(11) Uani 1 1 d . . .
C48 C 0.4585(3) 0.3193(3) 0.7994(2) 0.0174(8) Uani 1 1 d . . .
C49 C 0.4517(3) 0.2843(3) 0.8824(2) 0.0173(8) Uani 1 1 d . . .
H49 H 0.4356 0.3269 0.9148 0.021 Uiso 1 1 calc R . .
C50 C 0.4676(3) 0.1902(3) 0.9183(2) 0.0190(8) Uani 1 1 d . . .
C51 C 0.4906(3) 0.1250(3) 0.8743(2) 0.0225(9) Uani 1 1 d . . .
H51 H 0.4997 0.0602 0.8994 0.027 Uiso 1 1 calc R . .
C52 C 0.4999(3) 0.1575(3) 0.7923(2) 0.0215(9) Uani 1 1 d . D .
C53 C 0.4846(3) 0.2524(3) 0.7561(2) 0.0191(8) Uani 1 1 d . . .
H53 H 0.4922 0.2725 0.6999 0.023 Uiso 1 1 calc R . .
C54 C 0.4606(3) 0.1572(3) 1.0070(2) 0.0227(9) Uani 1 1 d . . .
C55 C 0.5281(3) 0.0891(3) 0.7431(3) 0.0272(10) Uani 1 1 d . . .
C56 C 0.5621(3) 0.4826(3) 0.7462(2) 0.0173(8) Uani 1 1 d . . .
C57 C 0.6512(3) 0.4352(3) 0.7217(2) 0.0192(9) Uani 1 1 d . . .
H57 H 0.6439 0.3727 0.7171 0.023 Uiso 1 1 calc R . .
C58 C 0.7490(3) 0.4757(3) 0.7042(2) 0.0204(9) Uani 1 1 d . . .
C59 C 0.7637(3) 0.5670(3) 0.7107(2) 0.0222(9) Uani 1 1 d . . .
H59 H 0.8308 0.5949 0.6992 0.027 Uiso 1 1 calc R . .
C60 C 0.6773(3) 0.6159(3) 0.7345(2) 0.0206(9) Uani 1 1 d . . .
C61 C 0.5793(3) 0.5734(3) 0.7524(2) 0.0191(8) Uani 1 1 d . . .
H61 H 0.5218 0.6081 0.7695 0.023 Uiso 1 1 calc R . .
C62 C 0.8405(3) 0.4231(3) 0.6761(2) 0.0246(9) Uani 1 1 d . . .
C63 C 0.6880(3) 0.7140(3) 0.7419(3) 0.0276(10) Uani 1 1 d . . .
C64 C 0.3591(3) 0.4731(3) 0.8193(2) 0.0168(8) Uani 1 1 d . . .
C65 C 0.3818(3) 0.4941(3) 0.8884(2) 0.0175(8) Uani 1 1 d . . .
H65 H 0.4522 0.4971 0.8958 0.021 Uiso 1 1 calc R . .
C66 C 0.3046(3) 0.5104(3) 0.9464(2) 0.0180(8) Uani 1 1 d . . .
C67 C 0.2005(3) 0.5088(3) 0.9381(2) 0.0202(9) Uani 1 1 d . . .
H67 H 0.1479 0.5204 0.9776 0.024 Uiso 1 1 calc R . .
C68 C 0.1761(3) 0.4895(3) 0.8694(2) 0.0190(8) Uani 1 1 d . E .
C69 C 0.2540(3) 0.4723(3) 0.8119(2) 0.0184(8) Uani 1 1 d . . .
H69 H 0.2347 0.4596 0.7657 0.022 Uiso 1 1 calc R . .
C70 C 0.3346(3) 0.5216(3) 1.0224(2) 0.0216(9) Uani 1 1 d . . .
C71 C 0.0655(3) 0.4818(3) 0.8595(2) 0.0250(10) Uani 1 1 d . . .
B1 B 0.4474(3) 0.4341(3) 0.7585(3) 0.0175(9) Uani 1 1 d . . .

loop_
_atom_site_aniso_label
_atom_site_aniso_U_11
_atom_site_aniso_U_22
_atom_site_aniso_U_33
_atom_site_aniso_U_23
_atom_site_aniso_U_13
_atom_site_aniso_U_12
Ni1 0.0190(3) 0.0202(3) 0.0162(3) -0.0046(2) -0.0029(2) 0.0013(2)
As1 0.0175(2) 0.0190(2) 0.0160(2) -0.00371(17) -0.00249(16) 0.00084(16)
As2 0.0191(2) 0.0267(2) 0.0157(2) -0.00511(18) -0.00385(16) -0.00012(17)
C1 0.016(2) 0.040(3) 0.027(2) -0.008(2) -0.0030(18) 0.0093(19)
C2A 0.025(4) 0.031(5) 0.039(4) -0.008(3) -0.002(3) 0.018(3)
C3 0.019(2) 0.086(4) 0.033(3) -0.024(3) -0.004(2) 0.017(3)
C4 0.0136(19) 0.026(2) 0.0143(19) -0.0059(17) 0.0001(15) 0.0068(16)
C5 0.016(2) 0.024(2) 0.018(2) -0.0038(17) -0.0001(16) 0.0000(16)
C6 0.018(2) 0.033(3) 0.025(2) -0.015(2) 0.0038(17) -0.0053(18)
C7 0.023(2) 0.042(3) 0.015(2) -0.005(2) -0.0009(17) 0.002(2)
C8 0.030(2) 0.030(3) 0.020(2) -0.0046(19) -0.0014(18) 0.0066(19)
C9 0.029(2) 0.023(2) 0.023(2) -0.0080(19) -0.0070(18) 0.0068(18)
C10 0.017(2) 0.022(2) 0.019(2) 0.0034(17) -0.0032(16) -0.0021(17)
C11 0.025(2) 0.025(2) 0.025(2) -0.0024(19) -0.0051(18) -0.0008(18)
C12 0.024(2) 0.036(3) 0.027(2) -0.001(2) 0.0073(19) 0.001(2)
C13 0.023(2) 0.026(3) 0.049(3) 0.000(2) -0.002(2) -0.0030(19)
C14 0.031(3) 0.025(3) 0.048(3) -0.007(2) -0.010(2) -0.002(2)
C15 0.024(2) 0.024(2) 0.025(2) -0.0051(19) -0.0003(18) -0.0018(18)
C16 0.026(2) 0.016(2) 0.017(2) -0.0038(17) -0.0016(17) 0.0003(17)
C17 0.022(2) 0.023(2) 0.022(2) -0.0078(18) -0.0012(17) 0.0002(17)
C18 0.026(2) 0.031(3) 0.023(2) -0.0072(19) -0.0054(18) 0.0087(19)
C19 0.037(3) 0.017(2) 0.037(3) -0.002(2) -0.006(2) -0.0006(19)
C20 0.027(3) 0.030(3) 0.046(3) 0.001(2) 0.003(2) -0.008(2)
C21 0.023(2) 0.028(3) 0.038(3) -0.001(2) -0.002(2) -0.0006(19)
C22 0.024(2) 0.032(3) 0.018(2) -0.0096(19) -0.0065(17) 0.0064(18)
C23 0.035(3) 0.031(3) 0.025(2) -0.007(2) -0.0038(19) 0.004(2)
C24 0.051(3) 0.027(3) 0.024(2) -0.002(2) -0.001(2) 0.009(2)
C25 0.039(3) 0.046(3) 0.030(3) -0.018(2) -0.014(2) 0.021(2)
C26 0.024(2) 0.050(3) 0.030(3) -0.013(2) -0.004(2) 0.004(2)
C27 0.027(2) 0.031(3) 0.025(2) -0.007(2) -0.0064(19) -0.0013(19)
C28 0.021(2) 0.032(3) 0.021(2) -0.0037(19) -0.0015(17) 0.0024(18)
C29 0.037(3) 0.044(3) 0.026(2) -0.011(2) -0.003(2) -0.006(2)
C30 0.047(3) 0.059(4) 0.025(3) -0.012(3) 0.003(2) -0.007(3)
C31 0.033(3) 0.054(3) 0.032(3) 0.002(2) 0.006(2) -0.005(2)
C32 0.037(3) 0.053(4) 0.039(3) 0.000(3) -0.005(2) -0.017(3)
C33 0.037(3) 0.050(3) 0.023(2) -0.007(2) -0.008(2) -0.015(2)
C34 0.028(2) 0.028(2) 0.018(2) -0.0067(18) 0.0016(17) -0.0060(19)
C35 0.037(3) 0.033(3) 0.022(2) -0.006(2) -0.009(2) -0.004(2)
C36 0.049(3) 0.049(3) 0.023(2) -0.009(2) -0.007(2) -0.010(3)
C37 0.048(3) 0.049(3) 0.032(3) -0.019(2) 0.006(2) -0.020(3)
C38 0.045(3) 0.032(3) 0.049(3) -0.013(2) 0.006(3) -0.001(2)
C39 0.031(3) 0.037(3) 0.035(3) -0.008(2) -0.004(2) -0.003(2)
F1 0.082(2) 0.0229(15) 0.0294(15) -0.0011(12) 0.0128(15) 0.0120(14)
F2 0.094(3) 0.0408(18) 0.0214(14) 0.0077(13) -0.0249(15) -0.0146(16)
F3 0.0360(17) 0.0364(17) 0.071(2) 0.0172(16) 0.0021(15) -0.0054(13)
F4 0.084(2) 0.056(2) 0.0293(15) -0.0142(14) -0.0206(15) -0.0255(17)
F5 0.091(3) 0.0282(16) 0.056(2) -0.0021(14) -0.0425(18) -0.0190(16)
F6 0.0354(18) 0.081(3) 0.095(3) -0.043(2) -0.0157(18) -0.0145(17)
F7 0.0287(14) 0.0376(15) 0.0226(13) 0.0026(11) -0.0066(11) 0.0085(11)
F8 0.0537(17) 0.0293(15) 0.0201(13) -0.0065(11) -0.0062(12) 0.0105(12)
F9 0.0308(15) 0.0419(16) 0.0268(14) 0.0066(12) 0.0022(11) -0.0096(12)
F10A 0.106(5) 0.130(6) 0.110(5) -0.102(5) -0.082(4) 0.100(5)
F11A 0.329(13) 0.025(3) 0.033(3) -0.006(2) 0.074(5) 0.009(5)
F12A 0.029(3) 0.157(7) 0.208(9) -0.168(7) 0.021(4) -0.026(3)
F13 0.0477(18) 0.0547(19) 0.0275(15) -0.0081(14) 0.0061(13) 0.0165(14)
F14 0.0426(18) 0.0303(17) 0.094(3) -0.0054(17) 0.0327(17) 0.0050(14)
F15 0.0297(16) 0.107(3) 0.072(2) -0.054(2) -0.0242(15) 0.0278(17)
F16 0.095(3) 0.0405(18) 0.0384(17) -0.0214(15) 0.0067(17) -0.0173(17)
F17 0.080(2) 0.0263(17) 0.102(3) -0.0091(18) -0.056(2) 0.0038(16)
F18 0.0412(18) 0.047(2) 0.107(3) -0.039(2) 0.0243(18) -0.0249(15)
F19 0.0363(14) 0.0263(14) 0.0237(13) -0.0066(11) -0.0130(11) 0.0076(11)
F20 0.0270(13) 0.0419(16) 0.0191(12) -0.0132(11) 0.0013(10) -0.0017(11)
F21 0.0318(14) 0.0276(14) 0.0244(13) -0.0116(11) -0.0055(10) -0.0053(11)
F22A 0.036(2) 0.054(2) 0.081(3) 0.010(2) -0.033(2) 0.0011(16)
F23A 0.0253(18) 0.055(3) 0.152(4) -0.071(3) -0.027(2) 0.0083(16)
F24A 0.0171(17) 0.189(6) 0.037(2) -0.045(3) 0.0044(14) -0.011(2)
C40 0.0160(19) 0.020(2) 0.0150(19) -0.0063(17) 0.0019(15) -0.0002(16)
C41 0.018(2) 0.023(2) 0.019(2) -0.0078(18) -0.0005(16) 0.0001(17)
C42 0.023(2) 0.021(2) 0.0150(19) -0.0054(17) -0.0003(16) 0.0040(17)
C43 0.027(2) 0.028(2) 0.016(2) -0.0052(18) -0.0060(17) 0.0043(18)
C44 0.022(2) 0.028(2) 0.023(2) -0.0092(19) -0.0055(18) -0.0010(18)
C45 0.020(2) 0.021(2) 0.016(2) -0.0019(17) -0.0007(16) 0.0016(17)
C46 0.032(2) 0.026(2) 0.017(2) -0.0038(18) -0.0029(18) 0.0015(19)
C47 0.043(3) 0.033(3) 0.028(2) -0.006(2) -0.017(2) -0.005(2)
C48 0.0113(19) 0.022(2) 0.018(2) -0.0044(17) -0.0025(15) -0.0007(16)
C49 0.0130(19) 0.020(2) 0.019(2) -0.0067(17) -0.0022(16) -0.0001(16)
C50 0.0140(19) 0.021(2) 0.020(2) -0.0022(17) -0.0019(16) -0.0026(16)
C51 0.023(2) 0.016(2) 0.027(2) -0.0020(18) -0.0049(18) 0.0014(17)
C52 0.015(2) 0.025(2) 0.026(2) -0.0096(19) -0.0031(17) 0.0000(17)
C53 0.015(2) 0.024(2) 0.017(2) -0.0047(17) -0.0021(16) 0.0010(16)
C54 0.023(2) 0.020(2) 0.022(2) -0.0012(18) -0.0012(17) 0.0036(17)
C55 0.027(2) 0.025(2) 0.030(2) -0.006(2) -0.0052(19) -0.0043(19)
C56 0.021(2) 0.019(2) 0.0101(18) -0.0001(16) -0.0026(15) -0.0011(16)
C57 0.022(2) 0.021(2) 0.0130(19) -0.0015(17) -0.0043(16) -0.0012(17)
C58 0.021(2) 0.027(2) 0.0123(19) -0.0020(17) -0.0034(16) 0.0031(17)
C59 0.018(2) 0.030(2) 0.017(2) -0.0030(18) -0.0016(16) -0.0055(17)
C60 0.021(2) 0.023(2) 0.016(2) -0.0009(17) -0.0046(16) -0.0012(17)
C61 0.017(2) 0.024(2) 0.0148(19) -0.0024(17) -0.0026(16) 0.0031(17)
C62 0.022(2) 0.029(3) 0.021(2) -0.0030(19) -0.0020(17) -0.0024(18)
C63 0.028(2) 0.026(2) 0.028(2) -0.006(2) -0.0022(19) -0.0071(19)
C64 0.021(2) 0.012(2) 0.0154(19) 0.0004(16) -0.0023(16) 0.0005(16)
C65 0.016(2) 0.015(2) 0.021(2) -0.0022(16) -0.0051(16) 0.0011(15)
C66 0.021(2) 0.014(2) 0.018(2) -0.0027(16) -0.0028(16) 0.0001(16)
C67 0.022(2) 0.017(2) 0.020(2) -0.0043(17) 0.0009(17) 0.0035(16)
C68 0.021(2) 0.014(2) 0.022(2) -0.0037(17) -0.0050(17) 0.0036(16)
C69 0.022(2) 0.020(2) 0.0139(19) -0.0043(17) -0.0072(16) 0.0005(17)
C70 0.019(2) 0.025(2) 0.023(2) -0.0098(18) -0.0004(17) 0.0002(17)
C71 0.020(2) 0.033(3) 0.025(2) -0.013(2) -0.0012(18) 0.0029(19)
B1 0.019(2) 0.019(2) 0.014(2) -0.0045(19) -0.0030(18) -0.0012(18)

loop_
_atom_type_symbol
_atom_type_description
_atom_type_scat_dispersion_real
_atom_type_scat_dispersion_imag
_atom_type_scat_source
C C 0.0033 0.0016 'International Tables Vol C Tables 4.2.6.8 and 6.1.1.4'
H H 0.0000 0.0000 'International Tables Vol C Tables 4.2.6.8 and 6.1.1.4'
B B 0.0013 0.0007 'International Tables Vol C Tables 4.2.6.8 and 6.1.1.4'
F F 0.0171 0.0103 'International Tables Vol C Tables 4.2.6.8 and 6.1.1.4'
As As 0.0499 2.0058 'International Tables Vol C Tables 4.2.6.8 and 6.1.1.4'
Ni Ni 0.3393 1.1124 'International Tables Vol C Tables 4.2.6.8 and 6.1.1.4'

loop_
_geom_angle_atom_site_label_1
_geom_angle_atom_site_label_2
_geom_angle_atom_site_label_3
_geom_angle
_geom_angle_site_symmetry_1
_geom_angle_site_symmetry_3
_geom_angle_publ_flag
C2A Ni1 C1 40.7(2) . . ?
C2A Ni1 C3 38.2(2) . . ?
C1 Ni1 C3 72.54(18) . . ?
C2A Ni1 C2B 29.5(4) . . ?
C1 Ni1 C2B 38.8(3) . . ?
C3 Ni1 C2B 37.6(3) . . ?
C2A Ni1 As1 130.7(2) . . ?
C1 Ni1 As1 93.55(12) . . ?
C3 Ni1 As1 165.43(14) . . ?
C2B Ni1 As1 127.8(3) . . ?
C2A Ni1 As2 125.4(2) . . ?
C1 Ni1 As2 162.99(12) . . ?
C3 Ni1 As2 90.89(13) . . ?
C2B Ni1 As2 124.3(3) . . ?
As1 Ni1 As2 102.62(3) . . ?
C10 As1 C16 108.43(17) . . ?
C10 As1 C4 100.17(16) . . ?
C16 As1 C4 102.56(17) . . ?
C10 As1 Ni1 115.16(13) . . ?
C16 As1 Ni1 108.67(12) . . ?
C4 As1 Ni1 120.65(11) . . ?
C28 As2 C22 101.73(18) . . ?
C28 As2 C34 104.64(18) . . ?
C22 As2 C34 101.68(18) . . ?
C28 As2 Ni1 109.39(12) . . ?
C22 As2 Ni1 122.05(12) . . ?
C34 As2 Ni1 115.32(13) . . ?
C2B C1 C2A 43.9(6) . . ?
C2B C1 Ni1 71.5(5) . . ?
C2A C1 Ni1 67.5(3) . . ?
C2B C1 H1A 157.0 . . ?
C2A C1 H1A 116.9 . . ?
Ni1 C1 H1A 116.9 . . ?
C2B C1 H1B 76.1 . . ?
C2A C1 H1B 116.9 . . ?
Ni1 C1 H1B 116.9 . . ?
H1A C1 H1B 114.0 . . ?
C3 C2A C1 125.6(7) . . ?
C3 C2A Ni1 73.5(4) . . ?
C1 C2A Ni1 71.9(3) . . ?
C3 C2A H2A 116.3 . . ?
C1 C2A H2A 116.3 . . ?
Ni1 C2A H2A 116.3 . . ?
C3 C2B C1 128.3(11) . . ?
C3 C2B Ni1 70.6(5) . . ?
C1 C2B Ni1 69.7(5) . . ?
C3 C2B H2B 112.5 . . ?
C1 C2B H2B 112.5 . . ?
Ni1 C2B H2B 112.5 . . ?
C2A C3 C2B 46.0(6) . . ?
C2A C3 Ni1 68.3(3) . . ?
C2B C3 Ni1 71.8(5) . . ?
C2A C3 H3A 116.8 . . ?
C2B C3 H3A 74.4 . . ?
Ni1 C3 H3A 116.8 . . ?
C2A C3 H3B 116.8 . . ?
C2B C3 H3B 158.8 . . ?
Ni1 C3 H3B 116.8 . . ?
H3A C3 H3B 113.9 . . ?
C9 C4 C5 119.9(4) . . ?
C9 C4 As1 117.8(3) . . ?
C5 C4 As1 122.3(3) . . ?
C4 C5 C6 119.6(4) . . ?
C4 C5 H5 120.2 . . ?
C6 C5 H5 120.2 . . ?
C7 C6 C5 119.9(4) . . ?
C7 C6 H6 120.1 . . ?
C5 C6 H6 120.1 . . ?
C8 C7 C6 120.4(4) . . ?
C8 C7 H7 119.8 . . ?
C6 C7 H7 119.8 . . ?
C7 C8 C9 120.0(4) . . ?
C7 C8 H8 120.0 . . ?
C9 C8 H8 120.0 . . ?
C8 C9 C4 120.1(4) . . ?
C8 C9 H9 119.9 . . ?
C4 C9 H9 119.9 . . ?
C15 C10 C11 119.7(4) . . ?
C15 C10 As1 119.4(3) . . ?
C11 C10 As1 120.9(3) . . ?
C12 C11 C10 120.0(4) . . ?
C12 C11 H11 120.0 . . ?
C10 C11 H11 120.0 . . ?
C13 C12 C11 119.7(4) . . ?
C13 C12 H12 120.2 . . ?
C11 C12 H12 120.2 . . ?
C14 C13 C12 120.5(4) . . ?
C14 C13 H13 119.8 . . ?
C12 C13 H13 119.8 . . ?
C13 C14 C15 119.9(4) . . ?
C13 C14 H14 120.1 . . ?
C15 C14 H14 120.1 . . ?
C10 C15 C14 120.2(4) . . ?
C10 C15 H15 119.9 . . ?
C14 C15 H15 119.9 . . ?
C17 C16 C21 119.8(4) . . ?
C17 C16 As1 124.1(3) . . ?
C21 C16 As1 116.0(3) . . ?
C16 C17 C18 119.1(4) . . ?
C16 C17 H17 120.4 . . ?
C18 C17 H17 120.4 . . ?
C19 C18 C17 121.0(4) . . ?
C19 C18 H18 119.5 . . ?
C17 C18 H18 119.5 . . ?
C18 C19 C20 119.2(4) . . ?
C18 C19 H19 120.4 . . ?
C20 C19 H19 120.4 . . ?
C21 C20 C19 120.3(4) . . ?
C21 C20 H20 119.8 . . ?
C19 C20 H20 119.8 . . ?
C20 C21 C16 120.6(4) . . ?
C20 C21 H21 119.7 . . ?
C16 C21 H21 119.7 . . ?
C27 C22 C23 119.7(4) . . ?
C27 C22 As2 119.5(3) . . ?
C23 C22 As2 120.9(3) . . ?
C24 C23 C22 119.7(4) . . ?
C24 C23 H23 120.1 . . ?
C22 C23 H23 120.1 . . ?
C25 C24 C23 120.4(5) . . ?
C25 C24 H24 119.8 . . ?
C23 C24 H24 119.8 . . ?
C24 C25 C26 120.2(4) . . ?
C24 C25 H25 119.9 . . ?
C26 C25 H25 119.9 . . ?
C27 C26 C25 120.2(4) . . ?
C27 C26 H26 119.9 . . ?
C25 C26 H26 119.9 . . ?
C26 C27 C22 119.9(4) . . ?
C26 C27 H27 120.0 . . ?
C22 C27 H27 120.0 . . ?
C33 C28 C29 119.7(4) . . ?
C33 C28 As2 117.7(3) . . ?
C29 C28 As2 122.6(3) . . ?
C30 C29 C28 119.3(4) . . ?
C30 C29 H29 120.4 . . ?
C28 C29 H29 120.4 . . ?
C31 C30 C29 120.5(5) . . ?
C31 C30 H30 119.7 . . ?
C29 C30 H30 119.7 . . ?
C32 C31 C30 120.1(5) . . ?
C32 C31 H31 119.9 . . ?
C30 C31 H31 119.9 . . ?
C31 C32 C33 120.2(5) . . ?
C31 C32 H32 119.9 . . ?
C33 C32 H32 119.9 . . ?
C32 C33 C28 120.2(4) . . ?
C32 C33 H33 119.9 . . ?
C28 C33 H33 119.9 . . ?
C39 C34 C35 120.1(4) . . ?
C39 C34 As2 119.4(3) . . ?
C35 C34 As2 120.5(3) . . ?
C36 C35 C34 119.3(5) . . ?
C36 C35 H35 120.3 . . ?
C34 C35 H35 120.3 . . ?
C35 C36 C37 120.6(5) . . ?
C35 C36 H36 119.7 . . ?
C37 C36 H36 119.7 . . ?
C38 C37 C36 120.0(5) . . ?
C38 C37 H37 120.0 . . ?
C36 C37 H37 120.0 . . ?
C37 C38 C39 120.0(5) . . ?
C37 C38 H38 120.0 . . ?
C39 C38 H38 120.0 . . ?
C34 C39 C38 120.1(5) . . ?
C34 C39 H39 120.0 . . ?
C38 C39 H39 120.0 . . ?
C45 C40 C41 115.4(3) . . ?
C45 C40 B1 123.8(3) . . ?
C41 C40 B1 120.4(3) . . ?
C42 C41 C40 122.3(4) . . ?
C42 C41 H41 118.9 . . ?
C40 C41 H41 118.9 . . ?
C43 C42 C41 120.6(4) . . ?
C43 C42 C46 120.1(4) . . ?
C41 C42 C46 119.2(4) . . ?
C42 C43 C44 118.6(4) . . ?
C42 C43 H43 120.7 . . ?
C44 C43 H43 120.7 . . ?
C43 C44 C45 120.1(4) . . ?
C43 C44 C47 119.4(4) . . ?
C45 C44 C47 120.5(4) . . ?
C44 C45 C40 123.0(4) . . ?
C44 C45 H45 118.5 . . ?
C40 C45 H45 118.5 . . ?
F1 C46 F2 106.5(4) . . ?
F1 C46 F3 105.7(4) . . ?
F2 C46 F3 105.4(4) . . ?
F1 C46 C42 112.7(3) . . ?
F2 C46 C42 113.1(4) . . ?
F3 C46 C42 112.9(4) . . ?
F4 C47 F5 106.8(4) . . ?
F4 C47 F6 105.8(4) . . ?
F5 C47 F6 105.1(4) . . ?
F4 C47 C44 113.3(4) . . ?
F5 C47 C44 113.7(4) . . ?
F6 C47 C44 111.5(4) . . ?
C53 C48 C49 115.2(4) . . ?
C53 C48 B1 124.0(3) . . ?
C49 C48 B1 120.5(3) . . ?
C50 C49 C48 122.2(4) . . ?
C50 C49 H49 118.9 . . ?
C48 C49 H49 118.9 . . ?
C51 C50 C49 121.5(4) . . ?
C51 C50 C54 118.7(4) . . ?
C49 C50 C54 119.8(4) . . ?
C50 C51 C52 117.8(4) . . ?
C50 C51 H51 121.1 . . ?
C52 C51 H51 121.1 . . ?
C51 C52 C53 120.7(4) . . ?
C51 C52 C55 119.0(4) . . ?
C53 C52 C55 120.3(4) . . ?
C52 C53 C48 122.6(4) . . ?
C52 C53 H53 118.7 . . ?
C48 C53 H53 118.7 . . ?
F8 C54 F9 106.9(3) . . ?
F8 C54 F7 106.9(3) . . ?
F9 C54 F7 105.0(3) . . ?
F8 C54 C50 113.7(3) . . ?
F9 C54 C50 112.1(3) . . ?
F7 C54 C50 111.7(3) . . ?
F11B C55 F12B 107.4(8) . . ?
F11B C55 F12A 131.9(6) . . ?
F12B C55 F12A 57.6(6) . . ?
F11B C55 F10B 110.6(8) . . ?
F12B C55 F10B 104.3(8) . . ?
F12A C55 F10B 48.0(6) . . ?
F11B C55 F11A 52.4(6) . . ?
F12B C55 F11A 56.9(6) . . ?
F12A C55 F11A 106.2(6) . . ?
F10B C55 F11A 133.0(6) . . ?
F11B C55 F10A 54.3(6) . . ?
F12B C55 F10A 136.7(6) . . ?
F12A C55 F10A 102.8(6) . . ?
F10B C55 F10A 60.2(6) . . ?
F11A C55 F10A 102.1(6) . . ?
F11B C55 C52 112.7(6) . . ?
F12B C55 C52 109.6(6) . . ?
F12A C55 C52 115.3(4) . . ?
F10B C55 C52 111.8(6) . . ?
F11A C55 C52 115.1(4) . . ?
F10A C55 C52 113.7(4) . . ?
C61 C56 C57 115.2(4) . . ?
C61 C56 B1 124.4(4) . . ?
C57 C56 B1 120.2(3) . . ?
C58 C57 C56 122.8(4) . . ?
C58 C57 H57 118.6 . . ?
C56 C57 H57 118.6 . . ?
C57 C58 C59 120.7(4) . . ?
C57 C58 C62 120.5(4) . . ?
C59 C58 C62 118.7(4) . . ?
C60 C59 C58 118.0(4) . . ?
C60 C59 H59 121.0 . . ?
C58 C59 H59 121.0 . . ?
C59 C60 C61 120.3(4) . . ?
C59 C60 C63 120.5(4) . . ?
C61 C60 C63 119.2(4) . . ?
C56 C61 C60 123.0(4) . . ?
C56 C61 H61 118.5 . . ?
C60 C61 H61 118.5 . . ?
F14 C62 F15 107.7(4) . . ?
F14 C62 F13 105.1(4) . . ?
F15 C62 F13 104.6(3) . . ?
F14 C62 C58 113.6(3) . . ?
F15 C62 C58 113.0(4) . . ?
F13 C62 C58 112.1(3) . . ?
F18 C63 F16 105.9(4) . . ?
F18 C63 F17 106.8(4) . . ?
F16 C63 F17 103.7(4) . . ?
F18 C63 C60 114.3(4) . . ?
F16 C63 C60 113.1(4) . . ?
F17 C63 C60 112.3(3) . . ?
C69 C64 C65 115.5(3) . . ?
C69 C64 B1 121.2(3) . . ?
C65 C64 B1 122.5(3) . . ?
C66 C65 C64 122.2(4) . . ?
C66 C65 H65 118.9 . . ?
C64 C65 H65 118.9 . . ?
C67 C66 C65 121.5(4) . . ?
C67 C66 C70 119.5(4) . . ?
C65 C66 C70 118.8(3) . . ?
C66 C67 C68 117.4(4) . . ?
C66 C67 H67 121.3 . . ?
C68 C67 H67 121.3 . . ?
C69 C68 C67 120.7(4) . . ?
C69 C68 C71 119.6(3) . . ?
C67 C68 C71 119.6(4) . . ?
C68 C69 C64 122.7(3) . . ?
C68 C69 H69 118.6 . . ?
C64 C69 H69 118.6 . . ?
F20 C70 F19 106.6(3) . . ?
F20 C70 F21 106.7(3) . . ?
F19 C70 F21 105.9(3) . . ?
F20 C70 C66 113.0(3) . . ?
F19 C70 C66 111.2(3) . . ?
F21 C70 C66 112.9(3) . . ?
F22B C71 F23B 104(2) . . ?
F22B C71 F23A 132.1(14) . . ?
F23B C71 F23A 45.9(18) . . ?
F22B C71 F24A 59.5(17) . . ?
F23B C71 F24A 130.5(16) . . ?
F23A C71 F24A 108.1(4) . . ?
F22B C71 F24B 106(2) . . ?
F23B C71 F24B 108(2) . . ?
F23A C71 F24B 65.6(15) . . ?
F24A C71 F24B 48.9(15) . . ?
F22B C71 F22A 47.8(17) . . ?
F23B C71 F22A 60.6(19) . . ?
F23A C71 F22A 103.6(4) . . ?
F24A C71 F22A 103.5(4) . . ?
F24B C71 F22A 135.5(14) . . ?
F22B C71 C68 113.1(14) . . ?
F23B C71 C68 115.2(15) . . ?
F23A C71 C68 113.8(4) . . ?
F24A C71 C68 114.0(3) . . ?
F24B C71 C68 110.6(13) . . ?
F22A C71 C68 112.9(4) . . ?
C56 B1 C40 108.4(3) . . ?
C56 B1 C64 114.3(3) . . ?
C40 B1 C64 107.1(3) . . ?
C56 B1 C48 107.9(3) . . ?
C40 B1 C48 113.2(3) . . ?
C64 B1 C48 106.0(3) . . ?

loop_
_geom_bond_atom_site_label_1
_geom_bond_atom_site_label_2
_geom_bond_distance
_geom_bond_site_symmetry_2
_geom_bond_publ_flag
Ni1 C2A 1.965(6) . ?
Ni1 C1 2.022(4) . ?
Ni1 C3 2.029(5) . ?
Ni1 C2B 2.044(11) . ?
Ni1 As1 2.2955(9) . ?
Ni1 As2 2.3150(10) . ?
As1 C10 1.927(4) . ?
As1 C16 1.938(4) . ?
As1 C4 1.951(4) . ?
As2 C28 1.941(4) . ?
As2 C22 1.950(4) . ?
As2 C34 1.952(4) . ?
C1 C2B 1.350(12) . ?
C1 C2A 1.386(8) . ?
C1 H1A 0.9900 . ?
C1 H1B 0.9900 . ?
C2A C3 1.307(8) . ?
C2A H2A 1.0000 . ?
C2B C3 1.313(12) . ?
C2B H2B 1.0000 . ?
C3 H3A 0.9900 . ?
C3 H3B 0.9900 . ?
C4 C9 1.387(6) . ?
C4 C5 1.388(6) . ?
C5 C6 1.397(6) . ?
C5 H5 0.9500 . ?
C6 C7 1.381(6) . ?
C6 H6 0.9500 . ?
C7 C8 1.379(6) . ?
C7 H7 0.9500 . ?
C8 C9 1.385(6) . ?
C8 H8 0.9500 . ?
C9 H9 0.9500 . ?
C10 C15 1.375(6) . ?
C10 C11 1.399(6) . ?
C11 C12 1.385(6) . ?
C11 H11 0.9500 . ?
C12 C13 1.385(7) . ?
C12 H12 0.9500 . ?
C13 C14 1.376(7) . ?
C13 H13 0.9500 . ?
C14 C15 1.393(6) . ?
C14 H14 0.9500 . ?
C15 H15 0.9500 . ?
C16 C17 1.379(6) . ?
C16 C21 1.389(6) . ?
C17 C18 1.393(6) . ?
C17 H17 0.9500 . ?
C18 C19 1.380(6) . ?
C18 H18 0.9500 . ?
C19 C20 1.382(6) . ?
C19 H19 0.9500 . ?
C20 C21 1.371(6) . ?
C20 H20 0.9500 . ?
C21 H21 0.9500 . ?
C22 C27 1.391(6) . ?
C22 C23 1.397(6) . ?
C23 C24 1.378(6) . ?
C23 H23 0.9500 . ?
C24 C25 1.377(7) . ?
C24 H24 0.9500 . ?
C25 C26 1.384(7) . ?
C25 H25 0.9500 . ?
C26 C27 1.378(6) . ?
C26 H26 0.9500 . ?
C27 H27 0.9500 . ?
C28 C33 1.386(6) . ?
C28 C29 1.389(6) . ?
C29 C30 1.385(7) . ?
C29 H29 0.9500 . ?
C30 C31 1.380(7) . ?
C30 H30 0.9500 . ?
C31 C32 1.365(7) . ?
C31 H31 0.9500 . ?
C32 C33 1.381(7) . ?
C32 H32 0.9500 . ?
C33 H33 0.9500 . ?
C34 C39 1.376(6) . ?
C34 C35 1.390(6) . ?
C35 C36 1.384(6) . ?
C35 H35 0.9500 . ?
C36 C37 1.385(7) . ?
C36 H36 0.9500 . ?
C37 C38 1.369(7) . ?
C37 H37 0.9500 . ?
C38 C39 1.396(7) . ?
C38 H38 0.9500 . ?
C39 H39 0.9500 . ?
F1 C46 1.327(5) . ?
F2 C46 1.329(5) . ?
F3 C46 1.334(5) . ?
F4 C47 1.324(5) . ?
F5 C47 1.329(5) . ?
F6 C47 1.346(6) . ?
F7 C54 1.350(5) . ?
F8 C54 1.329(5) . ?
F9 C54 1.349(5) . ?
F10A C55 1.317(6) . ?
F11A C55 1.310(6) . ?
F12A C55 1.286(6) . ?
F10B C55 1.291(12) . ?
F11B C55 1.208(11) . ?
F12B C55 1.283(10) . ?
F13 C62 1.341(5) . ?
F14 C62 1.320(5) . ?
F15 C62 1.322(5) . ?
F16 C63 1.332(5) . ?
F17 C63 1.336(5) . ?
F18 C63 1.316(5) . ?
F19 C70 1.346(5) . ?
F20 C70 1.342(5) . ?
F21 C70 1.348(5) . ?
F22A C71 1.348(6) . ?
F23A C71 1.308(5) . ?
F24A C71 1.315(5) . ?
F22B C71 1.16(3) . ?
F23B C71 1.21(3) . ?
F24B C71 1.33(3) . ?
C40 C45 1.394(5) . ?
C40 C41 1.399(5) . ?
C40 B1 1.646(5) . ?
C41 C42 1.391(5) . ?
C41 H41 0.9500 . ?
C42 C43 1.383(6) . ?
C42 C46 1.499(6) . ?
C43 C44 1.384(6) . ?
C43 H43 0.9500 . ?
C44 C45 1.391(5) . ?
C44 C47 1.494(6) . ?
C45 H45 0.9500 . ?
C48 C53 1.399(5) . ?
C48 C49 1.410(5) . ?
C48 B1 1.659(6) . ?
C49 C50 1.383(5) . ?
C49 H49 0.9500 . ?
C50 C51 1.380(6) . ?
C50 C54 1.502(5) . ?
C51 C52 1.388(6) . ?
C51 H51 0.9500 . ?
C52 C53 1.392(6) . ?
C52 C55 1.494(6) . ?
C53 H53 0.9500 . ?
C56 C61 1.392(6) . ?
C56 C57 1.406(6) . ?
C56 B1 1.638(6) . ?
C57 C58 1.383(6) . ?
C57 H57 0.9500 . ?
C58 C59 1.395(6) . ?
C58 C62 1.495(6) . ?
C59 C60 1.389(6) . ?
C59 H59 0.9500 . ?
C60 C61 1.397(5) . ?
C60 C63 1.491(6) . ?
C61 H61 0.9500 . ?
C64 C69 1.396(5) . ?
C64 C65 1.405(5) . ?
C64 B1 1.651(6) . ?
C65 C66 1.390(6) . ?
C65 H65 0.9500 . ?
C66 C67 1.388(5) . ?
C66 C70 1.498(5) . ?
C67 C68 1.395(5) . ?
C67 H67 0.9500 . ?
C68 C69 1.394(6) . ?
C68 C71 1.488(5) . ?
C69 H69 0.9500 . ?

loop_
_geom_torsion_atom_site_label_1
_geom_torsion_atom_site_label_2
_geom_torsion_atom_site_label_3
_geom_torsion_atom_site_label_4
_geom_torsion
_geom_torsion_site_symmetry_1
_geom_torsion_site_symmetry_2
_geom_torsion_site_symmetry_3
_geom_torsion_site_symmetry_4
_geom_torsion_publ_flag
C2A Ni1 As1 C10 101.6(4) . . . . ?
C1 Ni1 As1 C10 119.97(19) . . . . ?
C3 Ni1 As1 C10 137.0(7) . . . . ?
C2B Ni1 As1 C10 139.8(5) . . . . ?
As2 Ni1 As1 C10 -65.35(13) . . . . ?
C2A Ni1 As1 C16 -136.6(3) . . . . ?
C1 Ni1 As1 C16 -118.21(19) . . . . ?
C3 Ni1 As1 C16 -101.2(7) . . . . ?
C2B Ni1 As1 C16 -98.4(5) . . . . ?
As2 Ni1 As1 C16 56.47(13) . . . . ?
C2A Ni1 As1 C4 -18.8(4) . . . . ?
C1 Ni1 As1 C4 -0.4(2) . . . . ?
C3 Ni1 As1 C4 16.7(7) . . . . ?
C2B Ni1 As1 C4 19.4(5) . . . . ?
As2 Ni1 As1 C4 174.31(14) . . . . ?
C2A Ni1 As2 C28 64.4(3) . . . . ?
C1 Ni1 As2 C28 33.8(5) . . . . ?
C3 Ni1 As2 C28 46.8(2) . . . . ?
C2B Ni1 As2 C28 28.3(5) . . . . ?
As1 Ni1 As2 C28 -127.74(14) . . . . ?
C2A Ni1 As2 C22 -177.2(3) . . . . ?
C1 Ni1 As2 C22 152.2(5) . . . . ?
C3 Ni1 As2 C22 165.1(2) . . . . ?
C2B Ni1 As2 C22 146.7(5) . . . . ?
As1 Ni1 As2 C22 -9.40(16) . . . . ?
C2A Ni1 As2 C34 -53.1(3) . . . . ?
C1 Ni1 As2 C34 -83.7(5) . . . . ?
C3 Ni1 As2 C34 -70.8(2) . . . . ?
C2B Ni1 As2 C34 -89.2(5) . . . . ?
As1 Ni1 As2 C34 114.69(14) . . . . ?
C2A Ni1 C1 C2B -46.8(6) . . . . ?
C3 Ni1 C1 C2B -20.8(7) . . . . ?
As1 Ni1 C1 C2B 154.7(6) . . . . ?
As2 Ni1 C1 C2B -7.3(9) . . . . ?
C3 Ni1 C1 C2A 26.0(4) . . . . ?
C2B Ni1 C1 C2A 46.8(6) . . . . ?
As1 Ni1 C1 C2A -158.4(4) . . . . ?
As2 Ni1 C1 C2A 39.6(7) . . . . ?
C2B C1 C2A C3 33.3(8) . . . . ?
Ni1 C1 C2A C3 -53.0(6) . . . . ?
C2B C1 C2A Ni1 86.3(8) . . . . ?
C1 Ni1 C2A C3 137.4(7) . . . . ?
C2B Ni1 C2A C3 69.2(8) . . . . ?
As1 Ni1 C2A C3 166.3(3) . . . . ?
As2 Ni1 C2A C3 -29.4(5) . . . . ?
C3 Ni1 C2A C1 -137.4(7) . . . . ?
C2B Ni1 C2A C1 -68.2(8) . . . . ?
As1 Ni1 C2A C1 28.9(5) . . . . ?
As2 Ni1 C2A C1 -166.8(2) . . . . ?
C2A C1 C2B C3 -34.5(9) . . . . ?
Ni1 C1 C2B C3 42.0(10) . . . . ?
C2A C1 C2B Ni1 -76.4(6) . . . . ?
C2A Ni1 C2B C3 -71.3(8) . . . . ?
C1 Ni1 C2B C3 -146.2(10) . . . . ?
As1 Ni1 C2B C3 -178.9(4) . . . . ?
As2 Ni1 C2B C3 31.2(8) . . . . ?
C2A Ni1 C2B C1 75.0(8) . . . . ?
C3 Ni1 C2B C1 146.2(10) . . . . ?
As1 Ni1 C2B C1 -32.7(8) . . . . ?
As2 Ni1 C2B C1 177.4(3) . . . . ?
C1 C2A C3 C2B -33.0(8) . . . . ?
Ni1 C2A C3 C2B -85.3(8) . . . . ?
C1 C2A C3 Ni1 52.3(6) . . . . ?
C1 C2B C3 C2A 35.4(9) . . . . ?
Ni1 C2B C3 C2A 77.0(6) . . . . ?
C1 C2B C3 Ni1 -41.7(10) . . . . ?
C1 Ni1 C3 C2A -27.5(5) . . . . ?
C2B Ni1 C3 C2A -48.9(6) . . . . ?
As1 Ni1 C3 C2A -45.4(10) . . . . ?
As2 Ni1 C3 C2A 156.4(5) . . . . ?
C2A Ni1 C3 C2B 48.9(6) . . . . ?
C1 Ni1 C3 C2B 21.4(7) . . . . ?
As1 Ni1 C3 C2B 3.6(11) . . . . ?
As2 Ni1 C3 C2B -154.6(7) . . . . ?
C10 As1 C4 C9 -61.9(3) . . . . ?
C16 As1 C4 C9 -173.5(3) . . . . ?
Ni1 As1 C4 C9 65.6(3) . . . . ?
C10 As1 C4 C5 118.1(3) . . . . ?
C16 As1 C4 C5 6.5(4) . . . . ?
Ni1 As1 C4 C5 -114.4(3) . . . . ?
C9 C4 C5 C6 0.2(6) . . . . ?
As1 C4 C5 C6 -179.8(3) . . . . ?
C4 C5 C6 C7 -0.6(6) . . . . ?
C5 C6 C7 C8 0.9(6) . . . . ?
C6 C7 C8 C9 -0.7(6) . . . . ?
C7 C8 C9 C4 0.4(6) . . . . ?
C5 C4 C9 C8 -0.1(6) . . . . ?
As1 C4 C9 C8 179.9(3) . . . . ?
C16 As1 C10 C15 -125.9(3) . . . . ?
C4 As1 C10 C15 127.1(3) . . . . ?
Ni1 As1 C10 C15 -3.9(4) . . . . ?
C16 As1 C10 C11 56.9(4) . . . . ?
C4 As1 C10 C11 -50.1(4) . . . . ?
Ni1 As1 C10 C11 178.9(3) . . . . ?
C15 C10 C11 C12 1.4(6) . . . . ?
As1 C10 C11 C12 178.6(3) . . . . ?
C10 C11 C12 C13 -0.6(7) . . . . ?
C11 C12 C13 C14 -1.2(7) . . . . ?
C12 C13 C14 C15 2.3(7) . . . . ?
C11 C10 C15 C14 -0.3(6) . . . . ?
As1 C10 C15 C14 -177.5(3) . . . . ?
C13 C14 C15 C10 -1.6(7) . . . . ?
C10 As1 C16 C17 0.2(4) . . . . ?
C4 As1 C16 C17 105.5(3) . . . . ?
Ni1 As1 C16 C17 -125.7(3) . . . . ?
C10 As1 C16 C21 178.1(3) . . . . ?
C4 As1 C16 C21 -76.5(3) . . . . ?
Ni1 As1 C16 C21 52.3(3) . . . . ?
C21 C16 C17 C18 -0.2(6) . . . . ?
As1 C16 C17 C18 177.7(3) . . . . ?
C16 C17 C18 C19 0.5(6) . . . . ?
C17 C18 C19 C20 -0.3(7) . . . . ?
C18 C19 C20 C21 -0.2(7) . . . . ?
C19 C20 C21 C16 0.5(7) . . . . ?
C17 C16 C21 C20 -0.3(7) . . . . ?
As1 C16 C21 C20 -178.4(4) . . . . ?
C28 As2 C22 C27 -158.1(3) . . . . ?
C34 As2 C22 C27 -50.3(4) . . . . ?
Ni1 As2 C22 C27 79.9(3) . . . . ?
C28 As2 C22 C23 21.8(4) . . . . ?
C34 As2 C22 C23 129.6(3) . . . . ?
Ni1 As2 C22 C23 -100.2(3) . . . . ?
C27 C22 C23 C24 0.5(6) . . . . ?
As2 C22 C23 C24 -179.5(3) . . . . ?
C22 C23 C24 C25 -0.1(7) . . . . ?
C23 C24 C25 C26 -0.1(7) . . . . ?
C24 C25 C26 C27 -0.1(7) . . . . ?
C25 C26 C27 C22 0.5(6) . . . . ?
C23 C22 C27 C26 -0.7(6) . . . . ?
As2 C22 C27 C26 179.2(3) . . . . ?
C22 As2 C28 C33 -89.2(4) . . . . ?
C34 As2 C28 C33 165.3(4) . . . . ?
Ni1 As2 C28 C33 41.2(4) . . . . ?
C22 As2 C28 C29 90.3(4) . . . . ?
C34 As2 C28 C29 -15.2(4) . . . . ?
Ni1 As2 C28 C29 -139.3(4) . . . . ?
C33 C28 C29 C30 -0.6(7) . . . . ?
As2 C28 C29 C30 179.9(4) . . . . ?
C28 C29 C30 C31 0.8(8) . . . . ?
C29 C30 C31 C32 -0.4(9) . . . . ?
C30 C31 C32 C33 -0.1(9) . . . . ?
C31 C32 C33 C28 0.3(8) . . . . ?
C29 C28 C33 C32 0.1(8) . . . . ?
As2 C28 C33 C32 179.6(4) . . . . ?
C28 As2 C34 C39 -100.9(4) . . . . ?
C22 As2 C34 C39 153.5(4) . . . . ?
Ni1 As2 C34 C39 19.3(4) . . . . ?
C28 As2 C34 C35 76.5(4) . . . . ?
C22 As2 C34 C35 -29.0(4) . . . . ?
Ni1 As2 C34 C35 -163.3(3) . . . . ?
C39 C34 C35 C36 -0.4(7) . . . . ?
As2 C34 C35 C36 -177.7(3) . . . . ?
C34 C35 C36 C37 1.4(7) . . . . ?
C35 C36 C37 C38 -1.8(7) . . . . ?
C36 C37 C38 C39 1.2(8) . . . . ?
C35 C34 C39 C38 -0.2(7) . . . . ?
As2 C34 C39 C38 177.2(4) . . . . ?
C37 C38 C39 C34 -0.2(7) . . . . ?
C45 C40 C41 C42 0.5(6) . . . . ?
B1 C40 C41 C42 -173.5(4) . . . . ?
C40 C41 C42 C43 -1.8(6) . . . . ?
C40 C41 C42 C46 176.1(4) . . . . ?
C41 C42 C43 C44 1.5(6) . . . . ?
C46 C42 C43 C44 -176.4(4) . . . . ?
C42 C43 C44 C45 0.0(6) . . . . ?
C42 C43 C44 C47 178.8(4) . . . . ?
C43 C44 C45 C40 -1.3(6) . . . . ?
C47 C44 C45 C40 179.9(4) . . . . ?
C41 C40 C45 C44 1.0(6) . . . . ?
B1 C40 C45 C44 174.9(4) . . . . ?
C43 C42 C46 F1 112.9(4) . . . . ?
C41 C42 C46 F1 -65.0(5) . . . . ?
C43 C42 C46 F2 -7.9(6) . . . . ?
C41 C42 C46 F2 174.2(4) . . . . ?
C43 C42 C46 F3 -127.5(4) . . . . ?
C41 C42 C46 F3 54.6(5) . . . . ?
C43 C44 C47 F4 36.6(6) . . . . ?
C45 C44 C47 F4 -144.6(4) . . . . ?
C43 C44 C47 F5 158.7(4) . . . . ?
C45 C44 C47 F5 -22.5(6) . . . . ?
C43 C44 C47 F6 -82.6(5) . . . . ?
C45 C44 C47 F6 96.2(5) . . . . ?
C53 C48 C49 C50 -1.3(5) . . . . ?
B1 C48 C49 C50 -175.4(3) . . . . ?
C48 C49 C50 C51 -0.4(6) . . . . ?
C48 C49 C50 C54 179.3(3) . . . . ?
C49 C50 C51 C52 1.7(6) . . . . ?
C54 C50 C51 C52 -178.0(4) . . . . ?
C50 C51 C52 C53 -1.2(6) . . . . ?
C50 C51 C52 C55 178.0(4) . . . . ?
C51 C52 C53 C48 -0.6(6) . . . . ?
C55 C52 C53 C48 -179.8(4) . . . . ?
C49 C48 C53 C52 1.8(5) . . . . ?
B1 C48 C53 C52 175.7(4) . . . . ?
C51 C50 C54 F8 174.9(3) . . . . ?
C49 C50 C54 F8 -4.8(5) . . . . ?
C51 C50 C54 F9 -63.7(5) . . . . ?
C49 C50 C54 F9 116.6(4) . . . . ?
C51 C50 C54 F7 53.8(5) . . . . ?
C49 C50 C54 F7 -125.9(4) . . . . ?
C51 C52 C55 F11B -102.6(8) . . . . ?
C53 C52 C55 F11B 76.5(9) . . . . ?
C51 C52 C55 F12B 137.8(7) . . . . ?
C53 C52 C55 F12B -43.0(8) . . . . ?
C51 C52 C55 F12A 75.3(7) . . . . ?
C53 C52 C55 F12A -105.5(7) . . . . ?
C51 C52 C55 F10B 22.7(8) . . . . ?
C53 C52 C55 F10B -158.1(7) . . . . ?
C51 C52 C55 F11A -160.4(7) . . . . ?
C53 C52 C55 F11A 18.8(8) . . . . ?
C51 C52 C55 F10A -43.1(7) . . . . ?
C53 C52 C55 F10A 136.1(6) . . . . ?
C61 C56 C57 C58 -0.6(5) . . . . ?
B1 C56 C57 C58 174.6(3) . . . . ?
C56 C57 C58 C59 0.4(6) . . . . ?
C56 C57 C58 C62 -178.2(3) . . . . ?
C57 C58 C59 C60 -0.6(6) . . . . ?
C62 C58 C59 C60 178.0(3) . . . . ?
C58 C59 C60 C61 0.9(6) . . . . ?
C58 C59 C60 C63 -179.5(4) . . . . ?
C57 C56 C61 C60 1.0(5) . . . . ?
B1 C56 C61 C60 -174.0(3) . . . . ?
C59 C60 C61 C56 -1.2(6) . . . . ?
C63 C60 C61 C56 179.3(4) . . . . ?
C57 C58 C62 F14 -17.4(5) . . . . ?
C59 C58 C62 F14 164.0(4) . . . . ?
C57 C58 C62 F15 -140.4(4) . . . . ?
C59 C58 C62 F15 40.9(5) . . . . ?
C57 C58 C62 F13 101.6(4) . . . . ?
C59 C58 C62 F13 -77.1(5) . . . . ?
C59 C60 C63 F18 6.1(6) . . . . ?
C61 C60 C63 F18 -174.4(4) . . . . ?
C59 C60 C63 F16 -115.2(4) . . . . ?
C61 C60 C63 F16 64.3(5) . . . . ?
C59 C60 C63 F17 127.8(4) . . . . ?
C61 C60 C63 F17 -52.6(5) . . . . ?
C69 C64 C65 C66 1.6(6) . . . . ?
B1 C64 C65 C66 -168.2(4) . . . . ?
C64 C65 C66 C67 -1.3(6) . . . . ?
C64 C65 C66 C70 173.2(4) . . . . ?
C65 C66 C67 C68 0.4(6) . . . . ?
C70 C66 C67 C68 -174.1(4) . . . . ?
C66 C67 C68 C69 0.2(6) . . . . ?
C66 C67 C68 C71 176.7(4) . . . . ?
C67 C68 C69 C64 0.2(6) . . . . ?
C71 C68 C69 C64 -176.4(4) . . . . ?
C65 C64 C69 C68 -1.0(6) . . . . ?
B1 C64 C69 C68 168.9(4) . . . . ?
C67 C66 C70 F20 2.4(5) . . . . ?
C65 C66 C70 F20 -172.3(3) . . . . ?
C67 C66 C70 F19 122.2(4) . . . . ?
C65 C66 C70 F19 -52.4(5) . . . . ?
C67 C66 C70 F21 -118.8(4) . . . . ?
C65 C66 C70 F21 66.5(5) . . . . ?
C69 C68 C71 F22B -129.2(19) . . . . ?
C67 C68 C71 F22B 54(2) . . . . ?
C69 C68 C71 F23B -10(2) . . . . ?
C67 C68 C71 F23B 173(2) . . . . ?
C69 C68 C71 F23A 40.7(6) . . . . ?
C67 C68 C71 F23A -135.9(5) . . . . ?
C69 C68 C71 F24A 165.2(5) . . . . ?
C67 C68 C71 F24A -11.4(6) . . . . ?
C69 C68 C71 F24B 112.2(18) . . . . ?
C67 C68 C71 F24B -64.4(18) . . . . ?
C69 C68 C71 F22A -77.0(5) . . . . ?
C67 C68 C71 F22A 106.4(5) . . . . ?
C61 C56 B1 C40 90.8(4) . . . . ?
C57 C56 B1 C40 -84.0(4) . . . . ?
C61 C56 B1 C64 -28.6(5) . . . . ?
C57 C56 B1 C64 156.6(3) . . . . ?
C61 C56 B1 C48 -146.2(4) . . . . ?
C57 C56 B1 C48 39.0(4) . . . . ?
C45 C40 B1 C56 148.7(4) . . . . ?
C41 C40 B1 C56 -37.8(5) . . . . ?
C45 C40 B1 C64 -87.5(4) . . . . ?
C41 C40 B1 C64 86.0(4) . . . . ?
C45 C40 B1 C48 28.9(5) . . . . ?
C41 C40 B1 C48 -157.5(3) . . . . ?
C69 C64 B1 C56 152.6(3) . . . . ?
C65 C64 B1 C56 -38.2(5) . . . . ?
C69 C64 B1 C40 32.5(5) . . . . ?
C65 C64 B1 C40 -158.3(3) . . . . ?
C69 C64 B1 C48 -88.7(4) . . . . ?
C65 C64 B1 C48 80.5(4) . . . . ?
C53 C48 B1 C56 -87.7(4) . . . . ?
C49 C48 B1 C56 85.8(4) . . . . ?
C53 C48 B1 C40 32.3(5) . . . . ?
C49 C48 B1 C40 -154.2(3) . . . . ?
C53 C48 B1 C64 149.4(3) . . . . ?
C49 C48 B1 C64 -37.0(4) . . . . ?
